data_2014569
loop_
_publ_author_name
'Ohkura, Kazue'
'Sun, Wei-Yan'
'Seki, Koh-ichi'
'Knaus, Edward E.'
'Wiebe, Leonard I.'

_publ_section_title
;(2<i>S</i>)-2-[1-(2,4-Difluoro-5-iodophenyl)-2-deoxy-\b-<small>D</small>-ribofuranos-5-yloxy]-8-methyl-4<i>H</i>-1,3,2-benzodioxaphosphole
 2-oxide
;
_journal_issue 11
_journal_name_full 'Acta Crystallographica Section C'
_journal_page_first o789
_journal_page_last o791
_journal_paper_doi 10.1107/S0108270104021602
_journal_volume 60
_journal_year 2004
_chemical_formula_iupac 'C19 H18 F2 I O6 P'
_chemical_formula_moiety 'C19 H18 F2 I O6 P'
_chemical_formula_sum 'C19 H18 F2 I O6 P'
_chemical_formula_weight 538.22
_chemical_name_common
;
cyclo-(3-Methylsaligenyl)-5-O-[1-(2,4-difluoro-5-iodophenyl)-2
-deoxy-\b-D-ribofuranosyl]-(S)-phosphate
;
_chemical_name_systematic
;
(2S)-2-[1-(2,4-Difluoro-5-iodophenyl)-2-deoxy-\b-D-ribofuranos-5-yl]-8-
methyl-4H-1,3,2-benzodioxaphosphole 2-oxide
;
_space_group_IT_number 4
_symmetry_cell_setting monoclinic
_symmetry_space_group_name_Hall 'P 2yb'
_symmetry_space_group_name_H-M 'P 1 21 1'
_cell_angle_alpha 90
_cell_angle_beta 109.86(3)
_cell_angle_gamma 90
_cell_formula_units_Z 2
_cell_length_a 14.552(5)
_cell_length_b 4.610(2)
_cell_length_c 15.989(5)
_cell_measurement_reflns_used 9501
_cell_measurement_temperature 123.1
_cell_measurement_theta_max 27.5
_cell_measurement_theta_min 3.3
_cell_volume 1008.8(7)
_computing_cell_refinement PROCESS-AUTO
_computing_data_collection 'PROCESS-AUTO (Rigaku, 1998)'
_computing_data_reduction 'CrystalStructure (Rigaku/MSC, 2004)'
_computing_molecular_graphics 'ORTEPII (Johnson, 1976)'
_computing_publication_material CrystalStructure
_computing_structure_refinement 'CRYSTALS (Watkin et al., 1996)'
_computing_structure_solution 'SIR92 (Altomare et al., 1994)'
_diffrn_detector_area_resol_mean 10.00
_diffrn_measured_fraction_theta_full 0.9950
_diffrn_measured_fraction_theta_max 0.9950
_diffrn_measurement_device_type 'Rigaku R-AXIS RAPID'
_diffrn_measurement_method \w
_diffrn_radiation_type 'Mo K\a'
_diffrn_radiation_wavelength 0.7107
_diffrn_reflns_av_R_equivalents 0.053
_diffrn_reflns_limit_h_max 18
_diffrn_reflns_limit_h_min -18
_diffrn_reflns_limit_k_max 5
_diffrn_reflns_limit_k_min -5
_diffrn_reflns_limit_l_max 20
_diffrn_reflns_limit_l_min -20
_diffrn_reflns_number 9720
_diffrn_reflns_theta_full 27.45
_diffrn_reflns_theta_max 27.45
_exptl_absorpt_coefficient_mu 1.719
_exptl_absorpt_correction_T_max 0.800
_exptl_absorpt_correction_T_min 0.641
_exptl_absorpt_correction_type numerical
_exptl_absorpt_process_details '(ABSCOR; Higashi, 1999)'
_exptl_crystal_colour colorless
_exptl_crystal_density_diffrn 1.772
_exptl_crystal_density_meas ?
_exptl_crystal_density_method 'not measured'
_exptl_crystal_description needle
_exptl_crystal_F_000 532.00
_exptl_crystal_size_max 0.10
_exptl_crystal_size_mid 0.10
_exptl_crystal_size_min 0.05
_refine_diff_density_max 2.12
_refine_diff_density_min -2.03
_refine_ls_abs_structure_details 'Flack (1983), with 1493 Friedel pairs'
_refine_ls_abs_structure_Flack 0.02(2)
_refine_ls_extinction_coef 61(6)
_refine_ls_extinction_method 'Larson (1970), eq. 22'
_refine_ls_goodness_of_fit_ref 1.060
_refine_ls_hydrogen_treatment constr
_refine_ls_number_parameters 282
_refine_ls_number_reflns 4063
_refine_ls_R_factor_gt 0.0370
_refine_ls_shift/su_max 0.000
_refine_ls_structure_factor_coef Fsqd
_refine_ls_weighting_details 'w = 1/[0.0002Fo^2^ + 0.6\s(Fo^2^)]/(4Fo^2^)'
_refine_ls_weighting_scheme calc
_refine_ls_wR_factor_ref 0.0960
_reflns_number_gt 3621
_reflns_number_total 4063
_reflns_threshold_expression F^2^>2\s(F^2^)
_cod_data_source_file sx1133.cif
_cod_data_source_block I
_cod_depositor_comments
;
The following automatic conversions were performed:

'_exptl_crystal_density_meas' value 'not measured' was changed to '?'
- the value is perceived as not measured.

Automatic conversion script
Id: cif_fix_values 3008 2015-01-20 13:52:24Z robertas 
;
_cod_original_cell_volume 1008.9(6)
_cod_original_sg_symbol_H-M 'P 21'
_cod_database_code 2014569
_cod_database_fobs_code 2014569

loop_
_symmetry_equiv_pos_site_id
_symmetry_equiv_pos_as_xyz
1 +x,+y,+z
2 -x,1/2+y,-z

loop_
_atom_site_label
_atom_site_fract_x
_atom_site_fract_y
_atom_site_fract_z
_atom_site_U_iso_or_equiv
_atom_site_adp_type
_atom_site_calc_flag
_atom_site_refinement_flags
_atom_site_occupancy
_atom_site_disorder_assembly
_atom_site_disorder_group
_atom_site_type_symbol
I1 0.50272(2) -0.0311(2) 0.60024(2) 0.03475(9) Uani d .. 1.00 . . I
P1 0.94755(9) 0.6546(3) 0.81250(8) 0.0262(3) Uani d .. 1.00 . . P
F1 0.4394(2) 0.6480(8) 0.9091(2) 0.0413(9) Uani d .. 1.00 . . F
F2 0.3197(2) 0.0298(8) 0.6639(2) 0.0440(10) Uani d .. 1.00 . . F
O1 1.0313(2) 0.4830(10) 0.8646(2) 0.0363(9) Uani d .. 1.00 . . O
O2 0.9008(2) 0.8397(7) 0.8697(2) 0.0262(9) Uani d .. 1.00 . . O
O3 0.8640(2) 0.4690(10) 0.7479(2) 0.0297(8) Uani d .. 1.00 . . O
O4 0.9737(2) 0.8855(7) 0.7524(2) 0.0293(9) Uani d .. 1.00 . . O
O5 0.7089(2) 0.6939(8) 0.8730(2) 0.0298(9) Uani d .. 1.00 . . O
O6 0.7742(3) 0.8890(8) 1.0968(2) 0.0340(10) Uani d .. 1.00 . . O
C1 0.5455(3) 0.503(2) 0.8349(3) 0.0280(10) Uani d .. 1.00 . . C
C2 0.4527(3) 0.4980(10) 0.8422(3) 0.0280(10) Uani d .. 1.00 . . C
C3 0.3778(4) 0.3350(10) 0.7887(3) 0.0330(10) Uani d .. 1.00 . . C
C4 0.3942(4) 0.1880(10) 0.7202(3) 0.0330(10) Uani d .. 1.00 . . C
C5 0.4841(4) 0.1870(10) 0.7077(3) 0.0280(10) Uani d .. 1.00 . . C
C6 0.5591(4) 0.3520(10) 0.7659(3) 0.0300(10) Uani d .. 1.00 . . C
C7 0.6247(3) 0.6840(10) 0.9001(3) 0.0280(10) Uani d .. 1.00 . . C
C8 0.6633(4) 0.5560(10) 0.9942(3) 0.0300(10) Uani d .. 1.00 . . C
C9 0.7680(4) 0.6690(10) 1.0327(3) 0.0280(10) Uani d .. 1.00 . . C
C10 0.7877(3) 0.7890(10) 0.9496(3) 0.0250(10) Uani d .. 1.00 . . C
C11 0.8816(3) 0.6860(10) 0.9421(3) 0.0270(10) Uani d .. 1.00 . . C
C12 0.7835(4) 0.6280(10) 0.6828(3) 0.0320(10) Uani d .. 1.00 . . C
C13 0.8225(4) 0.8210(10) 0.6290(3) 0.0310(10) Uani d .. 1.00 . . C
C14 0.7676(4) 0.8890(10) 0.5406(3) 0.042(2) Uani d .. 1.00 . . C
C15 0.8051(5) 1.0770(10) 0.4926(4) 0.048(2) Uani d .. 1.00 . . C
C16 0.8988(5) 1.1870(10) 0.5296(4) 0.045(2) Uani d .. 1.00 . . C
C17 0.9561(4) 1.1210(10) 0.6161(3) 0.0310(10) Uani d .. 1.00 . . C
C18 0.9150(3) 0.9370(10) 0.6634(3) 0.0280(10) Uani d .. 1.00 . . C
C19 1.0580(5) 1.236(2) 0.6572(4) 0.050(2) Uani d .. 1.00 . . C
H1 0.3170 0.3227 0.7983 0.043 Uiso c R 1.00 . . H
H2 0.6206 0.3611 0.7575 0.038 Uiso c R 1.00 . . H
H3 0.6011 0.8748 0.9022 0.035 Uiso c R 1.00 . . H
H4 0.6625 0.3502 0.9923 0.038 Uiso c R 1.00 . . H
H5 0.6254 0.6216 1.0285 0.038 Uiso c R 1.00 . . H
H6 0.8117 0.5153 1.0586 0.036 Uiso c R 1.00 . . H
H7 0.7880 0.9948 0.9515 0.032 Uiso c R 1.00 . . H
H8 0.8775 0.4837 0.9302 0.034 Uiso c R 1.00 . . H
H9 0.9332 0.7225 0.9964 0.034 Uiso c R 1.00 . . H
H10 0.7503 0.7405 0.7134 0.038 Uiso c R 1.00 . . H
H11 0.7392 0.4931 0.6449 0.038 Uiso c R 1.00 . . H
H12 0.7046 0.8067 0.5136 0.049 Uiso c R 1.00 . . H
H13 0.7663 1.1299 0.4338 0.057 Uiso c R 1.00 . . H
H14 0.9242 1.3107 0.4951 0.059 Uiso c R 1.00 . . H
H15 1.0738 1.3540 0.6152 0.068 Uiso c R 1.00 . . H
H16 1.1025 1.0785 0.6743 0.068 Uiso c R 1.00 . . H
H17 1.0619 1.3485 0.7081 0.068 Uiso c R 1.00 . . H
H18 0.8353 0.9770 1.1197 0.044 Uiso c R 1.00 . . H

loop_
_atom_site_aniso_label
_atom_site_aniso_U_11
_atom_site_aniso_U_22
_atom_site_aniso_U_33
_atom_site_aniso_U_12
_atom_site_aniso_U_13
_atom_site_aniso_U_23
I1 0.0441(2) 0.0384(2) 0.0269(2) 0.0037(2) 0.01870(10) -0.0005(2)
P1 0.0234(6) 0.0353(8) 0.0245(6) 0.0018(5) 0.0141(5) 0.0009(6)
F1 0.032(2) 0.055(2) 0.046(2) -0.005(2) 0.0260(10) -0.018(2)
F2 0.037(2) 0.057(3) 0.0410(10) -0.017(2) 0.0160(10) -0.015(2)
O1 0.030(2) 0.052(2) 0.0330(10) 0.009(2) 0.0180(10) 0.010(3)
O2 0.028(2) 0.031(2) 0.027(2) -0.0030(10) 0.0180(10) -0.0040(10)
O3 0.032(2) 0.032(2) 0.0280(10) 0.005(2) 0.0140(10) 0.007(2)
O4 0.030(2) 0.037(2) 0.0250(10) -0.0010(10) 0.0150(10) 0.0040(10)
O5 0.023(2) 0.041(2) 0.030(2) -0.005(2) 0.0150(10) 0.002(2)
O6 0.028(2) 0.049(3) 0.032(2) -0.0050(10) 0.0180(10) -0.010(2)
C1 0.028(2) 0.028(3) 0.034(2) 0.001(3) 0.019(2) 0.008(3)
C2 0.034(2) 0.028(3) 0.029(2) -0.011(3) 0.018(2) -0.010(3)
C3 0.023(3) 0.042(3) 0.043(3) -0.003(2) 0.021(2) -0.004(3)
C4 0.031(3) 0.039(3) 0.029(2) -0.010(2) 0.011(2) -0.002(2)
C5 0.034(3) 0.029(3) 0.026(2) 0.004(2) 0.016(2) 0.007(2)
C6 0.026(3) 0.035(3) 0.035(2) 0.000(2) 0.017(2) 0.008(2)
C7 0.021(2) 0.036(3) 0.032(2) -0.002(2) 0.017(2) -0.002(2)
C8 0.034(3) 0.037(3) 0.025(2) -0.008(2) 0.018(2) -0.003(2)
C9 0.028(3) 0.035(3) 0.027(2) 0.001(2) 0.019(2) 0.004(2)
C10 0.026(2) 0.029(3) 0.026(2) -0.006(2) 0.015(2) -0.005(2)
C11 0.025(2) 0.034(3) 0.027(2) -0.001(2) 0.016(2) -0.001(2)
C12 0.027(3) 0.038(3) 0.030(2) 0.000(2) 0.007(2) -0.003(2)
C13 0.034(3) 0.031(3) 0.031(2) 0.009(2) 0.016(2) -0.002(2)
C14 0.039(3) 0.055(4) 0.030(2) 0.014(3) 0.008(2) -0.002(2)
C15 0.062(4) 0.057(4) 0.025(2) 0.026(3) 0.014(3) 0.009(3)
C16 0.074(5) 0.041(3) 0.031(3) 0.014(3) 0.032(3) 0.012(3)
C17 0.046(3) 0.029(3) 0.028(2) 0.003(2) 0.024(2) 0.000(2)
C18 0.035(2) 0.028(3) 0.024(2) 0.009(2) 0.016(2) 0.005(3)
C19 0.069(4) 0.055(4) 0.045(3) -0.012(4) 0.044(3) -0.003(3)

loop_
_atom_type_symbol
_atom_type_description
_atom_type_scat_dispersion_real
_atom_type_scat_dispersion_imag
_atom_type_scat_source
C C 0.003 0.002
;
International Tables for Crystallography
(1992, Vol. C, Tables 4.2.6.8 and 6.1.1.4)
;
H H 0.000 0.000
;
International Tables for Crystallography
(1992, Vol. C, Table 6.1.1.4)
;
O O 0.011 0.006
;
International Tables for Crystallography
(1992, Vol. C, Tables 4.2.6.8 and 6.1.1.4)
;
P P 0.102 0.094
;
International Tables for Crystallography
(1992, Vol. C, Tables 4.2.6.8 and 6.1.1.4)
;
F F 0.017 0.010
;
International Tables for Crystallography
(1992, Vol. C, Tables 4.2.6.8 and 6.1.1.4)
;
I I -0.474 1.812
;
International Tables for Crystallography
(1992, Vol. C, Tables 4.2.6.8 and 6.1.1.4)
;

loop_
_geom_angle_atom_site_label_1
_geom_angle_atom_site_label_2
_geom_angle_atom_site_label_3
_geom_angle
_geom_angle_publ_flag
I1 C5 C4 120.8(3) no
I1 C5 C6 121.4(4) no
O2 P1 O1 114.1(2) yes
O3 P1 O1 113.3(3) no
O4 P1 O1 113.0(2) yes
O3 P1 O2 106.9(2) yes
O4 P1 O2 103.4(2) no
P1 O2 C11 115.9(3) no
O4 P1 O3 105.3(2) yes
P1 O3 C12 116.8(4) no
P1 O4 C18 123.0(3) no
F1 C2 C1 117.7(4) no
F1 C2 C3 118.9(5) no
F2 C4 C5 118.7(5) no
F2 C4 C3 118.4(5) no
O2 C11 C10 109.7(4) no
O3 C12 C13 109.9(4) no
O4 C18 C13 120.8(5) no
O4 C18 C17 115.1(4) no
O5 C7 C1 109.8(4) no
O5 C7 C8 104.0(4) no
C10 O5 C7 105.6(4) no
O5 C10 C11 108.9(4) no
O5 C10 C9 107.3(4) no
O6 C9 C8 110.1(4) no
O6 C9 C10 112.3(4) no
C6 C1 C2 117.9(5) no
C1 C2 C3 123.2(5) no
C7 C1 C2 118.8(5) no
C1 C6 C5 121.2(5) no
C7 C1 C6 123.3(5) no
C1 C7 C8 113.8(5) no
C2 C3 C4 117.0(5) no
C3 C4 C5 122.9(5) no
C4 C5 C6 117.7(5) no
C7 C8 C9 104.3(4) no
C8 C9 C10 103.0(3) no
C9 C10 C11 113.4(4) no
C12 C13 C18 121.2(4) no
C12 C13 C14 121.5(5) no
C18 C13 C14 117.3(5) no
C13 C14 C15 120.1(5) no
C13 C18 C17 124.1(4) no
C14 C15 C16 120.6(5) no
C15 C16 C17 121.1(6) no
C16 C17 C18 116.8(5) no
C16 C17 C19 122.0(6) no
C19 C17 C18 121.3(4) no
O2 C11 H8 109.3906 no
O2 C11 H9 109.4650 no
O3 C12 H10 109.3402 no
O3 C12 H11 109.4004 no
O5 C7 H3 109.6849 no
O5 C10 H7 109.0370 no
O6 C9 H6 110.4086 no
H18 O6 C9 114.3573 no
C1 C6 H2 119.4290 no
C1 C7 H3 109.6671 no
C2 C3 H1 121.5308 no
H1 C3 C4 121.4657 no
C5 C6 H2 119.3931 no
H3 C7 C8 109.7221 no
C7 C8 H4 110.8091 no
C7 C8 H5 110.6725 no
H4 C8 C9 110.7524 no
H5 C8 C9 110.7578 no
C8 C9 H6 110.3483 no
H5 C8 H4 109.4610 no
C9 C10 H7 109.0865 no
H6 C9 C10 110.3851 no
C10 C11 H8 109.3943 no
C10 C11 H9 109.4351 no
H7 C10 C11 109.0632 no
H9 C11 H8 109.4572 no
H10 C12 C13 109.3617 no
H11 C12 C13 109.3709 no
H11 C12 H10 109.4646 no
C13 C14 H12 119.9537 no
H12 C14 C15 119.9574 no
C14 C15 H13 119.7218 no
H13 C15 C16 119.6723 no
C15 C16 H14 119.5128 no
H14 C16 C17 119.4041 no
C17 C19 H16 109.3666 no
C17 C19 H17 109.3295 no
C17 C19 H15 109.4787 no
H16 C19 H15 109.5921 no
H17 C19 H15 109.5883 no
H17 C19 H16 109.4715 no

loop_
_geom_bond_atom_site_label_1
_geom_bond_atom_site_label_2
_geom_bond_site_symmetry_1
_geom_bond_site_symmetry_2
_geom_bond_distance
_geom_bond_publ_flag
I1 C5 . . 2.088(5) yes
P1 O1 . . 1.454(4) yes
P1 O2 . . 1.565(4) yes
P1 O3 . . 1.557(4) yes
P1 O4 . . 1.565(4) yes
F1 C2 . . 1.341(7) no
F2 C4 . . 1.362(6) no
O2 C11 . . 1.463(6) no
O3 C12 . . 1.470(6) no
O4 C18 . . 1.410(5) yes
O5 C7 . . 1.433(7) no
O5 C10 . . 1.433(5) no
O6 C9 . . 1.421(6) no
C1 C2 . . 1.395(7) no
C1 C6 . . 1.373(8) no
C1 C7 . . 1.515(7) no
C2 C3 . . 1.360(7) no
C3 C4 . . 1.375(8) no
C4 C5 . . 1.389(8) no
C5 C6 . . 1.394(6) no
C7 C8 . . 1.533(6) no
C8 C9 . . 1.528(7) no
C9 C10 . . 1.552(7) no
C10 C11 . . 1.488(7) no
C12 C13 . . 1.479(8) no
C13 C14 . . 1.403(7) no
C13 C18 . . 1.378(7) no
C14 C15 . . 1.390(10) no
C15 C16 . . 1.386(9) no
C16 C17 . . 1.385(7) no
C17 C18 . . 1.399(8) no
C17 C19 . . 1.500(9) no
O6 H18 . . 0.9314 no
C3 H1 . . 0.9500 no
C6 H2 . . 0.9500 no
C7 H3 . . 0.9500 no
C8 H4 . . 0.9500 no
C8 H5 . . 0.9501 no
C9 H6 . . 0.9500 no
C10 H7 . . 0.9500 no
C11 H8 . . 0.9500 no
C11 H9 . . 0.9500 no
C12 H10 . . 0.9500 no
C12 H11 . . 0.9500 no
C14 H12 . . 0.9500 no
C15 H13 . . 0.9499 no
C16 H14 . . 0.9500 no
C19 H15 . . 0.9500 no
C19 H16 . . 0.9500 no
C19 H17 . . 0.9500 no

loop_
_geom_contact_atom_site_label_1
_geom_contact_atom_site_label_2
_geom_contact_distance
_geom_contact_site_symmetry_2
_geom_contact_publ_flag
I1 F2 3.170(4) . no
I1 C4 3.043(6) . no
I1 C6 3.055(5) . no
P1 C11 2.567(6) . no
P1 C12 2.579(4) . no
P1 C13 2.980(5) . no
P1 C18 2.615(5) . no
F1 C1 2.343(7) . no
F1 C3 2.327(6) . no
F1 C4 3.562(6) . no
F1 C6 3.584(7) . no
F1 C7 2.754(6) . no
F1 C8 3.105(6) . no
F2 C2 3.575(6) . no
F2 C3 2.352(6) . no
F2 C5 2.367(6) . no
F2 C14 3.497(6) 2_646 no
F2 C15 3.292(7) 2_636 no
F2 C15 3.582(7) 2_646 no
O1 O2 3.539(6) 1_545 no
O1 O2 2.534(6) . no
O1 O3 2.515(4) . no
O1 O4 3.239(6) 1_545 no
O1 O4 2.517(6) . no
O1 C11 2.999(7) . no
O2 O1 3.539(6) 1_565 no
O2 O3 2.508(5) . no
O2 O3 3.433(6) 1_565 no
O2 O4 2.457(5) . no
O2 O5 2.890(5) . no
O2 C10 2.413(7) . no
O2 C12 3.054(5) . no
O2 C18 3.404(6) . no
O3 O2 3.433(6) 1_545 no
O3 O4 3.116(6) 1_545 no
O3 O4 2.481(6) . no
O3 C11 3.190(6) . no
O3 C13 3.482(7) 1_545 no
O3 C13 2.414(6) . no
O3 C17 3.275(7) 1_545 no
O3 C18 3.011(8) 1_545 no
O3 C18 2.777(7) . no
O4 O1 3.239(6) 1_565 no
O4 O3 3.116(6) 1_565 no
O4 C12 2.867(6) . no
O4 C13 2.424(5) . no
O4 C17 2.370(6) . no
O4 C19 2.776(8) . no
O5 O6 3.494(5) . no
O5 C1 2.412(6) . no
O5 C6 2.762(6) . no
O5 C8 2.339(6) . no
O5 C9 2.404(6) . no
O5 C11 2.377(5) . no
O5 C12 3.572(7) . no
O6 C7 3.297(5) . no
O6 C8 2.419(6) . no
O6 C8 3.599(6) 1_565 no
O6 C10 2.471(6) . no
O6 C11 3.472(7) . no
C1 C3 2.424(7) . no
C1 C4 2.751(7) . no
C1 C5 2.410(7) . no
C1 C8 2.554(6) . no
C2 C4 2.332(7) . no
C2 C5 2.748(8) . no
C2 C6 2.371(8) . no
C2 C7 2.506(7) . no
C2 C8 3.212(6) . no
C3 C5 2.428(9) . no
C3 C6 2.784(8) . no
C4 C6 2.382(7) . no
C6 C7 2.542(7) . no
C6 C8 3.571(6) . no
C7 C9 2.418(6) . no
C7 C10 2.283(6) . no
C7 C11 3.567(7) . no
C8 O6 3.599(6) 1_545 no
C8 C10 2.411(8) . no
C8 C11 3.596(8) . no
C9 C11 2.541(8) . no
C12 C14 2.514(8) . no
C12 C18 2.489(8) . no
C13 O3 3.482(7) 1_565 no
C13 C15 2.416(8) . no
C13 C16 2.795(9) . no
C13 C17 2.452(8) . no
C14 F2 3.497(6) 2_656 no
C14 C16 2.410(10) . no
C14 C17 2.807(8) . no
C14 C18 2.375(6) . no
C15 F2 3.582(7) 2_656 no
C15 F2 3.292(7) 2_666 no
C15 C17 2.413(7) . no
C15 C18 2.731(7) . no
C16 C18 2.370(8) . no
C16 C19 2.523(8) . no
C17 O3 3.275(7) 1_565 no
C18 O3 3.011(8) 1_565 no
C18 C19 2.527(9) . no
I1 H2 3.0989 . no
I1 H10 3.5967 1_545 no
I1 H12 3.3331 2_646 no
P1 H8 2.5506 . no
P1 H9 3.0341 . no
P1 H10 2.7956 . no
P1 H11 3.3774 . no
P1 H17 3.0719 1_545 no
F1 H1 2.5322 . no
F1 H3 2.6116 . no
F1 H4 3.3565 . no
F1 H5 2.7345 . no
F2 H1 2.5497 . no
F2 H12 3.0215 2_646 no
F2 H13 2.4654 2_636 no
F2 H13 3.2145 2_646 no
F2 H16 3.2285 1_445 no
O1 H8 2.7762 . no
O1 H9 3.1212 . no
O1 H17 2.7575 1_545 no
O2 H7 2.5252 . no
O2 H8 1.9917 . no
O2 H8 3.1761 1_565 no
O2 H9 1.9926 . no
O2 H10 2.7442 . no
O3 H8 2.8555 . no
O3 H10 1.9971 . no
O3 H11 1.9978 . no
O3 H17 3.2018 1_545 no
O4 H10 3.1658 . no
O4 H16 2.7312 . no
O4 H17 2.9832 1_545 no
O4 H17 2.7064 . no
O5 H2 2.4091 . no
O5 H2 3.5932 1_565 no
O5 H3 1.9682 . no
O5 H4 2.7345 . no
O5 H5 3.1343 . no
O5 H6 2.9509 . no
O5 H7 3.5076 1_545 no
O5 H7 1.9603 . no
O5 H8 2.5036 . no
O5 H9 3.1916 . no
O5 H10 2.8228 . no
O6 H3 3.2720 . no
O6 H4 3.1240 . no
O6 H4 2.8477 1_565 no
O6 H5 2.4075 . no
O6 H6 1.9658 . no
O6 H6 3.0384 1_565 no
O6 H7 2.4476 . no
O6 H9 3.3226 . no
C1 H1 3.2816 . no
C1 H2 2.0170 . no
C1 H3 3.0975 1_545 no
C1 H3 2.0413 . no
C1 H4 2.6103 . no
C1 H5 2.9650 . no
C2 H1 2.0259 . no
C2 H2 3.2330 . no
C2 H3 3.5269 1_545 no
C2 H3 2.6818 . no
C2 H4 3.2517 . no
C2 H5 3.2295 . no
C4 H1 2.0389 . no
C4 H2 3.2422 . no
C4 H12 3.5623 2_646 no
C4 H13 3.4285 2_646 no
C5 H1 3.2855 . no
C5 H2 2.0362 . no
C5 H3 3.3243 1_545 no
C6 H3 3.0111 1_545 no
C6 H3 3.1661 . no
C6 H4 3.4161 . no
C7 H2 2.7064 . no
C7 H4 2.0708 . no
C7 H4 3.3706 1_565 no
C7 H5 2.0693 . no
C7 H6 3.1223 . no
C7 H7 2.6555 . no
C8 H3 3.4559 1_545 no
C8 H3 2.0583 . no
C8 H6 2.0610 . no
C8 H7 3.3605 1_545 no
C8 H7 2.9472 . no
C8 H18 3.2623 . no
C9 H3 2.7759 . no
C9 H4 2.0657 . no
C9 H4 3.4564 1_565 no
C9 H5 2.0658 . no
C9 H7 3.4202 1_545 no
C9 H7 2.0673 . no
C9 H8 2.7801 . no
C9 H9 2.6683 . no
C9 H18 3.4871 1_545 no
C9 H18 1.9950 . no
C10 H3 2.5898 . no
C10 H4 2.9524 . no
C10 H4 3.3650 1_565 no
C10 H5 3.1287 . no
C10 H6 2.0825 . no
C10 H8 2.0142 . no
C10 H8 3.5131 1_565 no
C10 H9 2.0147 . no
C10 H18 2.7114 . no
C11 H6 2.5317 . no
C11 H7 3.4889 1_545 no
C11 H7 2.0104 . no
C11 H10 3.5132 . no
C11 H18 3.4081 . no
C12 H2 3.2370 . no
C12 H12 2.6855 . no
C13 H10 2.0056 . no
C13 H11 2.0057 . no
C13 H11 3.3680 1_565 no
C13 H12 2.0496 . no
C13 H13 3.2719 . no
C14 H10 2.9387 . no
C14 H11 2.5981 . no
C14 H11 3.3418 1_565 no
C14 H13 2.0315 . no
C14 H14 3.2599 . no
C15 H11 3.4813 1_565 no
C15 H12 2.0338 . no
C15 H14 2.0301 . no
C16 H12 3.2624 . no
C16 H13 2.0316 . no
C16 H15 2.5653 . no
C16 H16 3.1194 . no
C16 H17 3.1195 . no
C17 H13 3.2643 . no
C17 H14 2.0278 . no
C17 H15 2.0254 . no
C17 H16 2.0241 . no
C17 H17 2.0237 . no
C18 H10 2.9158 . no
C18 H11 3.2095 . no
C18 H11 3.5609 1_565 no
C18 H12 3.2383 . no
C18 H14 3.2354 . no
C18 H15 3.2921 . no
C18 H16 2.7535 . no
C18 H17 3.3783 1_545 no
C18 H17 2.7647 . no
C19 H14 2.6827 . no
H2 O5 3.5932 1_545 no
H3 C1 3.0975 1_565 no
H3 C2 3.5269 1_565 no
H3 C5 3.3243 1_565 no
H3 C6 3.0111 1_565 no
H3 C8 3.4559 1_565 no
H4 O6 2.8477 1_545 no
H4 C7 3.3706 1_545 no
H4 C9 3.4564 1_545 no
H4 C10 3.3650 1_545 no
H6 O6 3.0384 1_545 no
H7 O5 3.5076 1_565 no
H7 C8 3.3605 1_565 no
H7 C9 3.4202 1_565 no
H7 C11 3.4889 1_565 no
H8 O2 3.1761 1_545 no
H8 C10 3.5131 1_545 no
H10 I1 3.5967 1_565 no
H11 C13 3.3680 1_545 no
H11 C14 3.3418 1_545 no
H11 C15 3.4813 1_545 no
H11 C18 3.5609 1_545 no
H12 I1 3.3331 2_656 no
H12 F2 3.0215 2_656 no
H12 C4 3.5623 2_656 no
H13 F2 3.2145 2_656 no
H13 F2 2.4654 2_666 no
H13 C4 3.4285 2_656 no
H16 F2 3.2285 1_665 no
H17 P1 3.0719 1_565 no
H17 O1 2.7575 1_565 no
H17 O3 3.2018 1_565 no
H17 O4 2.9832 1_565 no
H17 C18 3.3783 1_565 no
H18 C9 3.4871 1_565 no

loop_
_geom_hbond_atom_site_label_D
_geom_hbond_atom_site_label_H
_geom_hbond_atom_site_label_A
_geom_hbond_site_symmetry_A
_geom_hbond_distance_DH
_geom_hbond_distance_HA
_geom_hbond_distance_DA
_geom_hbond_angle_DHA
_geom_hbond_publ_flag
O6 H18 O1 2_757 0.931(5) 1.871(5) 2.719(5) 150(4) yes

loop_
_geom_torsion_atom_site_label_1
_geom_torsion_atom_site_label_2
_geom_torsion_atom_site_label_3
_geom_torsion_atom_site_label_4
_geom_torsion
_geom_torsion_publ_flag
O1 P1 O2 C11 -48.3(3) no
O3 P1 O2 C11 77.7(3) no
O4 P1 O2 C11 -171.4(2) no
O1 P1 O3 C12 -170.6(3) no
O2 P1 O3 C12 62.8(4) no
O4 P1 O3 C12 -46.7(4) no
O1 P1 O4 C18 136.5(4) no
O2 P1 O4 C18 -99.6(4) no
O3 P1 O4 C18 12.4(4) no
P1 O2 C11 C10 -141.9(3) no
P1 O3 C12 C13 56.3(5) no
P1 O4 C18 C13 11.2(8) no
P1 O4 C18 C17 -171.4(4) no
C10 O5 C7 C1 -162.9(4) no
C10 O5 C7 C8 -40.8(5) yes
C7 O5 C10 C9 32.4(5) yes
C7 O5 C10 C11 155.5(4) no
C6 C1 C2 F1 -179.2(5) no
C6 C1 C2 C3 5.4(9) no
C7 C1 C2 F1 -2.4(8) no
C7 C1 C2 C3 -177.7(5) no
C2 C1 C6 C5 -3.5(8) no
C7 C1 C6 C5 179.8(5) no
C2 C1 C7 O5 -171.2(5) yes
C2 C1 C7 C8 72.7(7) no
C6 C1 C7 O5 5.5(8) no
C6 C1 C7 C8 -110.6(6) no
F1 C2 C3 C4 179.1(5) no
C1 C2 C3 C4 -5.6(8) no
C2 C3 C4 F2 -178.1(5) no
C2 C3 C4 C5 4.1(8) no
F2 C4 C5 I1 3.8(7) no
F2 C4 C5 C6 179.7(5) no
C3 C4 C5 I1 -178.4(4) no
C3 C4 C5 C6 -2.5(8) no
I1 C5 C6 C1 178.1(4) no
C4 C5 C6 C1 2.2(8) no
O5 C7 C8 C9 33.1(5) yes
C1 C7 C8 C9 152.5(4) no
C7 C8 C9 O6 106.7(4) no
C7 C8 C9 C10 -13.3(5) yes
O6 C9 C10 O5 -129.2(4) no
O6 C9 C10 C11 110.6(5) yes
C8 C9 C10 O5 -10.7(5) yes
C8 C9 C10 C11 -130.9(4) no
O5 C10 C11 O2 68.6(5) no
C9 C10 C11 O2 -172.1(3) yes
O3 C12 C13 C14 149.5(5) no
O3 C12 C13 C18 -29.4(7) no
C12 C13 C14 C15 178.4(6) no
C18 C13 C14 C15 -2.7(9) no
C12 C13 C18 O4 -2.9(9) no
C12 C13 C18 C17 -180.0(5) no
C14 C13 C18 O4 178.2(5) no
C14 C13 C18 C17 1.1(9) no
C13 C14 C15 C16 3.0(10) no
C14 C15 C16 C17 -2.0(10) no
C15 C16 C17 C18 0.4(9) no
C15 C16 C17 C19 179.4(6) no
C16 C17 C18 O4 -177.2(5) no
C16 C17 C18 C13 0.0(8) no
C19 C17 C18 O4 3.8(8) no
C19 C17 C18 C13 -179.0(6) no

loop_
_cod_related_entry_id
_cod_related_entry_database
_cod_related_entry_code
1 ChemSpider 21181231
